data_4304288
loop_
_publ_author_name
'Soushi Miyazaki'
'Takahiko Kojima'
'Taisuke Sakamoto'
'Tetsuya Matsumoto'
'Kei Ohkubo'
'Shunichi Fukuzumi'

_publ_section_title
;
Proton-Coupled Electron Transfer in Ruthenium(II)-Pterin Complexes:
Formation of Ruthenium-Coordinated Pterin Radicals and Their Electronic
Structures
;
_journal_name_full 'Inorganic Chemistry'
_journal_page_first 333
_journal_page_last 343
_journal_paper_doi 10.1021/ic701759c
_journal_volume 47
_journal_year 2008
_chemical_formula_moiety 'C26 H26 Cl N9 O8 Ru '
_chemical_formula_sum 'C26 H26 Cl N9 O8 Ru'
_chemical_formula_weight 729.07
_space_group_IT_number 2
_symmetry_cell_setting triclinic
_symmetry_Int_Tables_number 2
_symmetry_space_group_name_Hall '-P 1'
_symmetry_space_group_name_H-M 'P -1'
_audit_creation_date 2007-09-07
_audit_creation_method 'by CrystalStructure 3.8'
_cell_angle_alpha 71.896(10)
_cell_angle_beta 84.248(11)
_cell_angle_gamma 81.492(11)
_cell_formula_units_Z 2
_cell_length_a 9.417(3)
_cell_length_b 10.993(4)
_cell_length_c 16.114(5)
_cell_measurement_reflns_used 3955
_cell_measurement_temperature 103.1
_cell_measurement_theta_max 27.5
_cell_measurement_theta_min 5.0
_cell_volume 1565.5(9)
_computing_cell_refinement CrystalClear
_computing_data_collection CrystalClear
_computing_data_reduction CrystalStructure
_computing_publication_material 'CrystalStructure 3.8'
_computing_structure_refinement SHELXL
_computing_structure_solution SIR97
_diffrn_detector_area_resol_mean 7.31
_diffrn_measured_fraction_theta_full 0.938
_diffrn_measured_fraction_theta_max 0.938
_diffrn_measurement_device_type 'Rigaku Mercury'
_diffrn_measurement_method \w
_diffrn_radiation_type 'Mo K\a'
_diffrn_radiation_wavelength 0.71070
_diffrn_reflns_av_R_equivalents 0.037
_diffrn_reflns_limit_h_max 11
_diffrn_reflns_limit_h_min -12
_diffrn_reflns_limit_k_max 9
_diffrn_reflns_limit_k_min -14
_diffrn_reflns_limit_l_max 16
_diffrn_reflns_limit_l_min -20
_diffrn_reflns_number 11560
_diffrn_reflns_theta_full 27.48
_diffrn_reflns_theta_max 27.48
_exptl_absorpt_coefficient_mu 0.648
_exptl_absorpt_correction_type none
_exptl_crystal_colour red
_exptl_crystal_density_diffrn 1.547
_exptl_crystal_density_method 'not measured'
_exptl_crystal_description block
_exptl_crystal_F_000 740.00
_exptl_crystal_size_max 0.30
_exptl_crystal_size_mid 0.12
_exptl_crystal_size_min 0.05
_refine_diff_density_max 3.67
_refine_diff_density_min -1.06
_refine_ls_extinction_method none
_refine_ls_goodness_of_fit_ref 1.080
_refine_ls_hydrogen_treatment refall
_refine_ls_number_parameters 385
_refine_ls_number_reflns 6742
_refine_ls_R_factor_gt 0.0874
_refine_ls_shift/su_max 0.0010
_refine_ls_structure_factor_coef Fsqd
_refine_ls_weighting_details 'w = 1/[\s^2^(Fo^2^)+(0.1335P)^2^+11.7257P] where P=(Fo^2^+2Fc^2^)/3'
_refine_ls_weighting_scheme calc
_refine_ls_wR_factor_ref 0.2616
_reflns_number_gt 5320
_reflns_number_total 6742
_reflns_threshold_expression F^2^>2.0\s(F^2^)
_cod_data_source_file ic701759c-file004.cif
_cod_data_source_block '__060109_dmpClO4_2'
_cod_original_cell_volume 1565.4(9)
_cod_original_formula_sum 'C26 H26 Cl N9 O8 Ru '
_cod_database_code 4304288

loop_
_symmetry_equiv_pos_site_id
_symmetry_equiv_pos_as_xyz
1 +X,+Y,+Z
2 -X,-Y,-Z

loop_
_atom_site_label
_atom_site_type_symbol
_atom_site_fract_x
_atom_site_fract_y
_atom_site_fract_z
_atom_site_U_iso_or_equiv
_atom_site_adp_type
_atom_site_occupancy
_atom_site_symmetry_multiplicity
_atom_site_calc_flag
_atom_site_refinement_flags
_atom_site_disorder_assembly
_atom_site_disorder_group
Ru(1) Ru 0.03972(6) 0.20861(5) 0.76525(3) 0.0219(2) Uani 1.00 1 d . . .
Cl(1) Cl 0.1491(4) 0.1076(4) 0.4013(2) 0.0360(8) Uiso 0.50 1 d P . .
Cl(2) Cl 0.3740(4) 0.2665(3) 0.2366(2) 0.0348(8) Uiso 0.50 1 d P . .
O(1) O 0.2280(4) 0.2839(4) 0.7061(3) 0.0227(9) Uiso 1.00 1 d . . .
O(2) O 0.1926(15) 0.1969(14) 0.4390(9) 0.053(3) Uiso 0.50 1 d P . .
O(3) O 0.1520(18) 0.1606(17) 0.3097(11) 0.070(4) Uiso 0.50 1 d P . .
O(4) O 0.2437(16) -0.0125(15) 0.4260(10) 0.059(3) Uiso 0.50 1 d P . .
O(5) O -0.0119 0.0828 0.4406 0.074 Uiso 0.50 1 d R . .
O(6) O 0.4893(14) 0.2043(13) 0.1870(9) 0.051(3) Uiso 0.50 1 d P . .
O(7) O 0.4089(12) 0.3750(11) 0.2676(7) 0.036(2) Uiso 0.50 1 d P . .
O(8) O 0.3465(18) 0.1784(16) 0.3213(11) 0.068(4) Uiso 0.50 1 d P . .
O(9) O 0.2474(12) 0.3107(11) 0.1848(7) 0.039(2) Uiso 0.50 1 d P . .
O(10) O 0.5413(7) 0.5051(6) 0.3720(4) 0.0472(15) Uani 1.00 1 d . . .
O(11) O 0.5962(7) 0.3509(5) 0.0689(3) 0.0440(15) Uani 1.00 1 d . . .
N(1) N 0.1320(6) 0.1674(5) 0.8837(3) 0.0242(11) Uani 1.00 1 d . . .
N(2) N -0.1708(5) 0.1727(5) 0.8008(3) 0.0239(11) Uani 1.00 1 d . . .
N(3) N -0.0493(6) 0.2984(5) 0.6473(3) 0.0234(11) Uani 1.00 1 d . . .
N(4) N -0.0387(6) 0.3764(5) 0.7930(3) 0.0232(11) Uani 1.00 1 d . . .
N(5) N 0.1464(5) 0.0499(5) 0.7311(3) 0.0203(11) Uani 1.00 1 d . . .
N(6) N 0.3131(6) -0.1083(5) 0.6400(3) 0.0238(11) Uani 1.00 1 d . . .
N(7) N 0.4315(6) 0.0676(5) 0.5581(3) 0.0242(11) Uani 1.00 1 d . . .
N(8) N 0.3887(5) 0.2664(5) 0.5939(3) 0.0235(11) Uani 1.00 1 d . . .
N(9) N 0.5370(7) 0.2448(6) 0.4776(4) 0.0314(13) Uani 1.00 1 d . . .
C(1) C 0.1993(7) 0.0571(7) 0.9334(4) 0.0295(15) Uani 1.00 1 d . . .
C(2) C 0.2796(8) 0.0518(8) 1.0024(5) 0.0356(17) Uani 1.00 1 d . . .
C(3) C 0.2867(9) 0.1621(9) 1.0227(5) 0.0391(18) Uani 1.00 1 d . . .
C(4) C 0.2148(9) 0.2783(8) 0.9731(5) 0.0358(17) Uani 1.00 1 d . . .
C(5) C 0.1405(7) 0.2791(7) 0.9041(4) 0.0277(14) Uani 1.00 1 d . . .
C(6) C 0.0744(8) 0.4029(7) 0.8408(5) 0.0306(15) Uani 1.00 1 d . . .
C(7) C -0.1728(8) 0.3546(7) 0.8526(5) 0.0303(15) Uani 1.00 1 d . . .
C(8) C -0.2533(7) 0.2667(7) 0.8287(4) 0.0270(14) Uani 1.00 1 d . . .
C(9) C -0.4023(7) 0.2765(8) 0.8336(5) 0.0327(16) Uani 1.00 1 d . . .
C(10) C -0.4678(8) 0.1917(8) 0.8086(5) 0.0356(18) Uani 1.00 1 d . . .
C(11) C -0.3865(8) 0.0988(8) 0.7776(4) 0.0330(16) Uani 1.00 1 d . . .
C(12) C -0.2383(7) 0.0922(7) 0.7739(4) 0.0288(15) Uani 1.00 1 d . . .
C(13) C -0.0635(8) 0.4788(7) 0.7076(4) 0.0307(15) Uani 1.00 1 d . . .
C(14) C -0.1004(7) 0.4245(6) 0.6384(4) 0.0247(13) Uani 1.00 1 d . . .
C(15) C -0.1730(7) 0.5005(7) 0.5664(4) 0.0286(15) Uani 1.00 1 d . . .
C(16) C -0.1906(8) 0.4467(8) 0.5009(5) 0.0367(18) Uani 1.00 1 d . . .
C(17) C -0.1359(8) 0.3217(8) 0.5088(5) 0.0321(16) Uani 1.00 1 d . . .
C(18) C -0.0678(7) 0.2481(7) 0.5848(4) 0.0258(14) Uani 1.00 1 d . . .
C(19) C 0.1352(7) -0.0758(6) 0.7533(4) 0.0244(13) Uani 1.00 1 d . . .
C(20) C 0.2205(7) -0.1540(6) 0.7060(4) 0.0235(13) Uani 1.00 1 d . . .
C(21) C 0.3312(7) 0.0176(6) 0.6222(4) 0.0221(13) Uani 1.00 1 d . . .
C(22) C 0.4505(7) 0.1925(6) 0.5437(4) 0.0239(13) Uani 1.00 1 d . . .
C(23) C 0.2881(7) 0.2219(6) 0.6552(4) 0.0208(12) Uani 1.00 1 d . . .
C(24) C 0.2525(7) 0.0925(6) 0.6680(4) 0.0209(12) Uani 1.00 1 d . . .
C(25) C 0.0361(8) -0.1339(7) 0.8297(5) 0.0300(15) Uani 1.00 1 d . . .
C(26) C 0.2004(8) -0.2929(7) 0.7282(5) 0.0313(15) Uani 1.00 1 d . . .
H(1) H 0.1920 -0.0207 0.9211 0.035 Uiso 1.00 1 c R . .
H(2) H 0.3290 -0.0278 1.0351 0.043 Uiso 1.00 1 c R . .
H(3) H 0.3402 0.1599 1.0702 0.047 Uiso 1.00 1 c R . .
H(4) H 0.2173 0.3558 0.9871 0.043 Uiso 1.00 1 c R . .
H(5) H 0.0318 0.4638 0.8732 0.037 Uiso 1.00 1 c R . .
H(6) H 0.1500 0.4435 0.7984 0.037 Uiso 1.00 1 c R . .
H(7) H -0.1462 0.3170 0.9141 0.036 Uiso 1.00 1 c R . .
H(8) H -0.2337 0.4380 0.8471 0.036 Uiso 1.00 1 c R . .
H(9) H -0.4583 0.3418 0.8540 0.039 Uiso 1.00 1 c R . .
H(10) H -0.5697 0.1970 0.8127 0.043 Uiso 1.00 1 c R . .
H(11) H -0.4311 0.0403 0.7591 0.040 Uiso 1.00 1 c R . .
H(12) H -0.1818 0.0289 0.7517 0.035 Uiso 1.00 1 c R . .
H(13) H 0.0242 0.5220 0.6874 0.037 Uiso 1.00 1 c R . .
H(14) H -0.1430 0.5444 0.7161 0.037 Uiso 1.00 1 c R . .
H(15) H -0.2101 0.5875 0.5616 0.034 Uiso 1.00 1 c R . .
H(16) H -0.2407 0.4970 0.4508 0.044 Uiso 1.00 1 c R . .
H(17) H -0.1440 0.2853 0.4634 0.038 Uiso 1.00 1 c R . .
H(18) H -0.0338 0.1599 0.5918 0.031 Uiso 1.00 1 c R . .
H(19) H -0.0446 -0.0690 0.8353 0.036 Uiso 1.00 1 c R . .
H(20) H 0.0887 -0.1633 0.8833 0.036 Uiso 1.00 1 c R . .
H(21) H -0.0005 -0.2074 0.8205 0.036 Uiso 1.00 1 c R . .
H(22) H 0.1764 -0.3269 0.7911 0.038 Uiso 1.00 1 c R . .
H(23) H 0.2895 -0.3416 0.7127 0.038 Uiso 1.00 1 c R . .
H(24) H 0.1221 -0.3015 0.6955 0.038 Uiso 1.00 1 c R . .
H(25) H 0.5336 0.3352 0.4589 0.021 Uiso 1.00 1 c R . .
H(26) H 0.6020 0.2114 0.4396 0.021 Uiso 1.00 1 c R . .

loop_
_atom_site_aniso_label
_atom_site_aniso_U_11
_atom_site_aniso_U_22
_atom_site_aniso_U_33
_atom_site_aniso_U_12
_atom_site_aniso_U_13
_atom_site_aniso_U_23
Ru(1) 0.0224(3) 0.0201(3) 0.0219(3) -0.0043(2) 0.0007(2) -0.0042(2)
O(10) 0.052(3) 0.036(3) 0.054(3) -0.017(2) -0.016(3) -0.005(2)
O(11) 0.071(4) 0.041(3) 0.021(2) 0.001(2) -0.028(2) -0.007(2)
N(1) 0.024(2) 0.026(3) 0.019(2) -0.005(2) 0.001(2) -0.002(2)
N(2) 0.019(2) 0.028(3) 0.024(2) -0.006(2) 0.004(2) -0.008(2)
N(3) 0.022(2) 0.023(2) 0.021(2) -0.005(2) 0.001(2) -0.001(2)
N(4) 0.028(2) 0.015(2) 0.025(2) -0.001(2) -0.002(2) -0.004(2)
N(5) 0.019(2) 0.019(2) 0.021(2) -0.001(2) -0.001(2) -0.004(2)
N(6) 0.026(2) 0.018(2) 0.027(2) -0.006(2) 0.002(2) -0.005(2)
N(7) 0.027(2) 0.020(2) 0.025(2) -0.006(2) 0.005(2) -0.006(2)
N(8) 0.021(2) 0.022(2) 0.029(3) -0.005(2) 0.002(2) -0.009(2)
N(9) 0.042(3) 0.022(3) 0.031(3) -0.013(2) 0.015(2) -0.009(2)
C(1) 0.030(3) 0.028(3) 0.024(3) -0.007(2) 0.003(2) 0.002(2)
C(2) 0.032(3) 0.042(4) 0.026(3) -0.010(3) -0.003(3) 0.002(3)
C(3) 0.035(4) 0.050(5) 0.033(4) -0.015(3) -0.005(3) -0.008(3)
C(4) 0.049(4) 0.034(4) 0.028(3) -0.015(3) -0.005(3) -0.010(3)
C(5) 0.028(3) 0.031(3) 0.023(3) -0.010(2) 0.004(2) -0.004(2)
C(6) 0.038(3) 0.026(3) 0.031(3) -0.008(3) 0.003(3) -0.012(3)
C(7) 0.029(3) 0.031(3) 0.030(3) -0.001(2) 0.005(2) -0.011(3)
C(8) 0.023(3) 0.032(3) 0.022(3) -0.001(2) -0.001(2) -0.003(2)
C(9) 0.023(3) 0.041(4) 0.027(3) 0.003(3) 0.002(2) -0.005(3)
C(10) 0.023(3) 0.052(5) 0.024(3) -0.004(3) -0.003(2) -0.000(3)
C(11) 0.028(3) 0.042(4) 0.025(3) -0.009(3) -0.002(2) -0.003(3)
C(12) 0.029(3) 0.028(3) 0.026(3) -0.008(2) -0.000(2) -0.003(2)
C(13) 0.039(4) 0.023(3) 0.027(3) 0.001(3) -0.001(3) -0.005(2)
C(14) 0.026(3) 0.020(3) 0.020(3) -0.003(2) 0.002(2) 0.005(2)
C(15) 0.022(3) 0.026(3) 0.032(3) -0.003(2) -0.001(2) 0.000(3)
C(16) 0.033(3) 0.043(4) 0.029(4) -0.011(3) -0.006(3) 0.001(3)
C(17) 0.030(3) 0.038(4) 0.030(3) -0.009(3) -0.005(3) -0.008(3)
C(18) 0.025(3) 0.029(3) 0.024(3) -0.005(2) -0.001(2) -0.008(2)
C(19) 0.028(3) 0.021(3) 0.022(3) -0.008(2) 0.003(2) -0.004(2)
C(20) 0.029(3) 0.016(3) 0.025(3) -0.007(2) -0.001(2) -0.004(2)
C(21) 0.024(3) 0.018(3) 0.024(3) -0.005(2) 0.001(2) -0.006(2)
C(22) 0.027(3) 0.022(3) 0.024(3) -0.006(2) 0.002(2) -0.008(2)
C(23) 0.023(3) 0.020(3) 0.020(3) -0.004(2) -0.004(2) -0.005(2)
C(24) 0.022(2) 0.019(3) 0.021(3) -0.002(2) -0.002(2) -0.004(2)
C(25) 0.029(3) 0.025(3) 0.035(4) -0.008(2) 0.010(3) -0.008(3)
C(26) 0.040(4) 0.020(3) 0.033(3) -0.012(3) 0.007(3) -0.005(2)

loop_
_atom_type_symbol
_atom_type_description
_atom_type_scat_dispersion_real
_atom_type_scat_dispersion_imag
_atom_type_scat_source
C C 0.003 0.002
;
International Tables for Crystallography
(1992, Vol. C, Tables 4.2.6.8 and 6.1.1.4)
;
H H 0.000 0.000
;
International Tables for Crystallography
(1992, Vol. C, Table 6.1.1.4)
;
Cl Cl 0.148 0.159
;
International Tables for Crystallography
(1992, Vol. C, Tables 4.2.6.8 and 6.1.1.4)
;
N N 0.006 0.003
;
International Tables for Crystallography
(1992, Vol. C, Tables 4.2.6.8 and 6.1.1.4)
;
O O 0.011 0.006
;
International Tables for Crystallography
(1992, Vol. C, Tables 4.2.6.8 and 6.1.1.4)
;
Ru Ru -1.259 0.836
;
International Tables for Crystallography
(1992, Vol. C, Tables 4.2.6.8 and 6.1.1.4)
;

loop_
_geom_angle_atom_site_label_1
_geom_angle_atom_site_label_2
_geom_angle_atom_site_label_3
_geom_angle
_geom_angle_publ_flag
_geom_angle_site_symmetry_1
_geom_angle_site_symmetry_2
_geom_angle_site_symmetry_3
O(1) Ru(1) N(1) 87.1(2) yes . . .
O(1) Ru(1) N(2) 165.85(18) yes . . .
O(1) Ru(1) N(3) 86.5(2) yes . . .
O(1) Ru(1) N(4) 91.3(2) yes . . .
O(1) Ru(1) N(5) 80.6(2) yes . . .
N(1) Ru(1) N(2) 103.7(2) yes . . .
N(1) Ru(1) N(3) 164.9(2) yes . . .
N(1) Ru(1) N(4) 82.0(2) yes . . .
N(1) Ru(1) N(5) 96.5(2) yes . . .
N(2) Ru(1) N(3) 80.8(2) yes . . .
N(2) Ru(1) N(4) 81.3(2) yes . . .
N(2) Ru(1) N(5) 106.8(2) yes . . .
N(3) Ru(1) N(4) 84.5(2) yes . . .
N(3) Ru(1) N(5) 95.9(2) yes . . .
N(4) Ru(1) N(5) 171.8(2) yes . . .
O(2) Cl(1) O(3) 109.5(10) yes . . .
O(2) Cl(1) O(4) 109.8(9) yes . . .
O(2) Cl(1) O(5) 106.9(6) yes . . .
O(3) Cl(1) O(4) 110.5(10) yes . . .
O(3) Cl(1) O(5) 110.6(7) yes . . .
O(4) Cl(1) O(5) 109.4(6) yes . . .
O(6) Cl(2) O(7) 118.3(7) yes . . .
O(6) Cl(2) O(8) 109.7(8) yes . . .
O(6) Cl(2) O(9) 108.7(8) yes . . .
O(7) Cl(2) O(8) 97.0(9) yes . . .
O(7) Cl(2) O(9) 109.5(7) yes . . .
O(8) Cl(2) O(9) 113.5(8) yes . . .
Ru(1) O(1) C(23) 110.1(4) yes . . .
Ru(1) N(1) C(1) 130.3(6) yes . . .
Ru(1) N(1) C(5) 110.9(4) yes . . .
C(1) N(1) C(5) 118.0(6) yes . . .
Ru(1) N(2) C(8) 113.6(5) yes . . .
Ru(1) N(2) C(12) 124.9(5) yes . . .
C(8) N(2) C(12) 118.1(6) yes . . .
Ru(1) N(3) C(14) 111.9(5) yes . . .
Ru(1) N(3) C(18) 128.5(4) yes . . .
C(14) N(3) C(18) 119.5(5) yes . . .
Ru(1) N(4) C(6) 105.7(4) yes . . .
Ru(1) N(4) C(7) 108.7(4) yes . . .
Ru(1) N(4) C(13) 107.2(4) yes . . .
C(6) N(4) C(7) 109.1(6) yes . . .
C(6) N(4) C(13) 112.0(5) yes . . .
C(7) N(4) C(13) 113.7(5) yes . . .
Ru(1) N(5) C(19) 136.6(4) yes . . .
Ru(1) N(5) C(24) 107.8(4) yes . . .
C(19) N(5) C(24) 115.6(5) yes . . .
C(20) N(6) C(21) 116.3(6) yes . . .
C(21) N(7) C(22) 117.3(6) yes . . .
C(22) N(8) C(23) 119.1(6) yes . . .
N(1) C(1) C(2) 122.5(8) yes . . .
C(1) C(2) C(3) 119.3(7) yes . . .
C(2) C(3) C(4) 119.4(8) yes . . .
C(3) C(4) C(5) 119.1(8) yes . . .
N(1) C(5) C(4) 121.7(6) yes . . .
N(1) C(5) C(6) 115.8(6) yes . . .
C(4) C(5) C(6) 122.4(7) yes . . .
N(4) C(6) C(5) 110.6(6) yes . . .
N(4) C(7) C(8) 109.5(6) yes . . .
N(2) C(8) C(7) 115.1(6) yes . . .
N(2) C(8) C(9) 121.3(8) yes . . .
C(7) C(8) C(9) 123.6(7) yes . . .
C(8) C(9) C(10) 119.5(7) yes . . .
C(9) C(10) C(11) 120.1(7) yes . . .
C(10) C(11) C(12) 118.6(8) yes . . .
N(2) C(12) C(11) 122.4(7) yes . . .
N(4) C(13) C(14) 112.0(6) yes . . .
N(3) C(14) C(13) 116.6(5) yes . . .
N(3) C(14) C(15) 121.5(7) yes . . .
C(13) C(14) C(15) 121.7(6) yes . . .
C(14) C(15) C(16) 118.4(7) yes . . .
C(15) C(16) C(17) 120.0(7) yes . . .
C(16) C(17) C(18) 118.9(8) yes . . .
N(3) C(18) C(17) 121.7(7) yes . . .
N(5) C(19) C(20) 119.8(5) yes . . .
N(5) C(19) C(25) 119.2(6) yes . . .
C(20) C(19) C(25) 120.9(6) yes . . .
N(6) C(20) C(19) 123.3(6) yes . . .
N(6) C(20) C(26) 117.5(6) yes . . .
C(19) C(20) C(26) 119.1(6) yes . . .
N(6) C(21) N(7) 118.7(6) yes . . .
N(6) C(21) C(24) 120.9(5) yes . . .
N(7) C(21) C(24) 120.5(6) yes . . .
N(7) C(22) N(8) 124.7(6) yes . . .
N(7) C(22) N(9) 117.8(7) yes . . .
N(8) C(22) N(9) 117.5(6) yes . . .
O(1) C(23) N(8) 122.8(6) yes . . .
O(1) C(23) C(24) 118.6(5) yes . . .
N(8) C(23) C(24) 118.5(6) yes . . .
N(5) C(24) C(21) 123.6(6) yes . . .
N(5) C(24) C(23) 117.0(6) yes . . .
C(21) C(24) C(23) 119.2(5) yes . . .
C(22) N(9) H(25) 118.1 no . . .
C(22) N(9) H(26) 133.4 no . . .
H(25) N(9) H(26) 108.4 no . . .
N(1) C(1) H(1) 118.7 no . . .
C(2) C(1) H(1) 118.7 no . . .
C(1) C(2) H(2) 120.4 no . . .
C(3) C(2) H(2) 120.4 no . . .
C(2) C(3) H(3) 120.3 no . . .
C(4) C(3) H(3) 120.3 no . . .
C(3) C(4) H(4) 120.4 no . . .
C(5) C(4) H(4) 120.4 no . . .
N(4) C(6) H(5) 109.5 no . . .
N(4) C(6) H(6) 109.5 no . . .
C(5) C(6) H(5) 109.5 no . . .
C(5) C(6) H(6) 109.5 no . . .
H(5) C(6) H(6) 108.1 no . . .
N(4) C(7) H(7) 109.8 no . . .
N(4) C(7) H(8) 109.8 no . . .
C(8) C(7) H(7) 109.8 no . . .
C(8) C(7) H(8) 109.8 no . . .
H(7) C(7) H(8) 108.2 no . . .
C(8) C(9) H(9) 120.2 no . . .
C(10) C(9) H(9) 120.2 no . . .
C(9) C(10) H(10) 119.9 no . . .
C(11) C(10) H(10) 119.9 no . . .
C(10) C(11) H(11) 120.7 no . . .
C(12) C(11) H(11) 120.7 no . . .
N(2) C(12) H(12) 118.8 no . . .
C(11) C(12) H(12) 118.8 no . . .
N(4) C(13) H(13) 109.2 no . . .
N(4) C(13) H(14) 109.2 no . . .
C(14) C(13) H(13) 109.2 no . . .
C(14) C(13) H(14) 109.2 no . . .
H(13) C(13) H(14) 107.9 no . . .
C(14) C(15) H(15) 120.8 no . . .
C(16) C(15) H(15) 120.8 no . . .
C(15) C(16) H(16) 120.0 no . . .
C(17) C(16) H(16) 120.0 no . . .
C(16) C(17) H(17) 120.6 no . . .
C(18) C(17) H(17) 120.6 no . . .
N(3) C(18) H(18) 119.2 no . . .
C(17) C(18) H(18) 119.2 no . . .
C(19) C(25) H(19) 109.5 no . . .
C(19) C(25) H(20) 109.5 no . . .
C(19) C(25) H(21) 109.5 no . . .
H(19) C(25) H(20) 109.5 no . . .
H(19) C(25) H(21) 109.5 no . . .
H(20) C(25) H(21) 109.5 no . . .
C(20) C(26) H(22) 109.5 no . . .
C(20) C(26) H(23) 109.5 no . . .
C(20) C(26) H(24) 109.5 no . . .
H(22) C(26) H(23) 109.5 no . . .
H(22) C(26) H(24) 109.5 no . . .
H(23) C(26) H(24) 109.5 no . . .

loop_
_geom_bond_atom_site_label_1
_geom_bond_atom_site_label_2
_geom_bond_distance
_geom_bond_publ_flag
_geom_bond_site_symmetry_1
_geom_bond_site_symmetry_2
Ru(1) O(1) 2.083(4) yes . .
Ru(1) N(1) 2.069(6) yes . .
Ru(1) N(2) 2.068(5) yes . .
Ru(1) N(3) 2.048(5) yes . .
Ru(1) N(4) 2.047(6) yes . .
Ru(1) N(5) 2.079(5) yes . .
Cl(1) O(2) 1.428(18) yes . .
Cl(1) O(3) 1.408(17) yes . .
Cl(1) O(4) 1.446(15) yes . .
Cl(1) O(5) 1.612(3) yes . .
Cl(2) O(6) 1.494(14) yes . .
Cl(2) O(7) 1.516(15) yes . .
Cl(2) O(8) 1.431(15) yes . .
Cl(2) O(9) 1.460(12) yes . .
O(1) C(23) 1.265(9) yes . .
N(1) C(1) 1.336(8) yes . .
N(1) C(5) 1.381(11) yes . .
N(2) C(8) 1.361(10) yes . .
N(2) C(12) 1.355(11) yes . .
N(3) C(14) 1.367(9) yes . .
N(3) C(18) 1.327(11) yes . .
N(4) C(6) 1.486(11) yes . .
N(4) C(7) 1.509(9) yes . .
N(4) C(13) 1.496(8) yes . .
N(5) C(19) 1.333(9) yes . .
N(5) C(24) 1.375(8) yes . .
N(6) C(20) 1.325(8) yes . .
N(6) C(21) 1.356(9) yes . .
N(7) C(21) 1.367(8) yes . .
N(7) C(22) 1.355(9) yes . .
N(8) C(22) 1.351(10) yes . .
N(8) C(23) 1.327(8) yes . .
N(9) C(22) 1.309(9) yes . .
C(1) C(2) 1.387(12) yes . .
C(2) C(3) 1.363(14) yes . .
C(3) C(4) 1.395(11) yes . .
C(4) C(5) 1.369(12) yes . .
C(5) C(6) 1.514(9) yes . .
C(7) C(8) 1.471(12) yes . .
C(8) C(9) 1.387(10) yes . .
C(9) C(10) 1.365(14) yes . .
C(10) C(11) 1.374(12) yes . .
C(11) C(12) 1.383(10) yes . .
C(13) C(14) 1.507(12) yes . .
C(14) C(15) 1.378(9) yes . .
C(15) C(16) 1.395(13) yes . .
C(16) C(17) 1.366(12) yes . .
C(17) C(18) 1.398(9) yes . .
C(19) C(20) 1.431(10) yes . .
C(19) C(25) 1.500(9) yes . .
C(20) C(26) 1.493(10) yes . .
C(21) C(24) 1.364(10) yes . .
C(23) C(24) 1.456(10) yes . .
N(9) H(25) 0.941 no . .
N(9) H(26) 0.940 no . .
C(1) H(1) 0.950 no . .
C(2) H(2) 0.950 no . .
C(3) H(3) 0.950 no . .
C(4) H(4) 0.950 no . .
C(6) H(5) 0.990 no . .
C(6) H(6) 0.990 no . .
C(7) H(7) 0.990 no . .
C(7) H(8) 0.990 no . .
C(9) H(9) 0.950 no . .
C(10) H(10) 0.950 no . .
C(11) H(11) 0.950 no . .
C(12) H(12) 0.950 no . .
C(13) H(13) 0.990 no . .
C(13) H(14) 0.990 no . .
C(15) H(15) 0.950 no . .
C(16) H(16) 0.950 no . .
C(17) H(17) 0.950 no . .
C(18) H(18) 0.950 no . .
C(25) H(19) 0.980 no . .
C(25) H(20) 0.980 no . .
C(25) H(21) 0.980 no . .
C(26) H(22) 0.980 no . .
C(26) H(23) 0.980 no . .
C(26) H(24) 0.980 no . .

loop_
_geom_contact_atom_site_label_1
_geom_contact_atom_site_label_2
_geom_contact_distance
_geom_contact_publ_flag
_geom_contact_site_symmetry_1
_geom_contact_site_symmetry_2
Cl(1) Cl(2) 3.415(5) ? . .
Cl(1) O(5) 3.060(3) ? . 2_556
Cl(1) O(8) 2.247(16) ? . .
Cl(2) Cl(1) 3.415(5) ? . .
Cl(2) O(2) 3.442(14) ? . .
Cl(2) O(3) 2.547(17) ? . .
Cl(2) O(11) 3.230(6) ? . .
O(1) O(10) 3.288(8) ? . 2_666
O(1) C(10) 3.319(9) ? . 1_655
O(2) Cl(2) 3.442(14) ? . .
O(2) O(7) 3.506(17) ? . .
O(2) O(8) 2.31(2) ? . .
O(2) N(7) 2.999(14) ? . .
O(2) N(8) 3.571(18) ? . .
O(2) N(9) 3.506(17) ? . .
O(2) C(15) 3.278(18) ? . 2_566
O(2) C(17) 3.424(15) ? . .
O(2) C(18) 3.333(16) ? . .
O(2) C(21) 3.272(14) ? . .
O(2) C(22) 3.080(17) ? . .
O(2) C(24) 3.585(15) ? . .
O(3) Cl(2) 2.547(17) ? . .
O(3) O(6) 3.58(2) ? . .
O(3) O(7) 3.50(2) ? . .
O(3) O(8) 1.90(2) ? . .
O(3) O(9) 2.364(19) ? . .
O(3) C(12) 3.41(2) ? . 2_556
O(3) C(19) 3.33(2) ? . 2_556
O(3) C(20) 3.555(19) ? . 2_556
O(3) C(25) 3.10(2) ? . 2_556
O(3) C(26) 3.454(18) ? . 2_556
O(4) O(5) 2.917(14) ? . 2_556
O(4) O(8) 2.50(2) ? . .
O(4) N(6) 3.379(16) ? . .
O(4) N(7) 3.289(19) ? . .
O(4) N(7) 3.050(16) ? . 2_656
O(4) N(9) 3.133(15) ? . 2_656
O(4) C(12) 3.60(2) ? . 2_556
O(4) C(17) 3.503(18) ? . 2_556
O(4) C(18) 3.33(2) ? . 2_556
O(4) C(21) 3.469(19) ? . .
O(4) C(22) 3.232(16) ? . 2_656
O(5) Cl(1) 3.060(3) ? . 2_556
O(5) O(4) 2.917(14) ? . 2_556
O(5) O(5) 2.197 ? . 2_556
O(5) N(6) 3.176(6) ? . 2_556
O(5) C(17) 3.177(9) ? . .
O(5) C(18) 3.328(8) ? . .
O(5) C(19) 3.467(7) ? . 2_556
O(5) C(20) 3.062(7) ? . 2_556
O(5) C(26) 3.426(7) ? . 2_556
O(6) O(3) 3.58(2) ? . .
O(6) O(11) 2.329(13) ? . .
O(6) N(6) 3.314(15) ? . 2_656
O(6) C(3) 3.591(19) ? . 1_554
O(6) C(11) 3.467(17) ? . 2_556
O(6) C(20) 3.264(16) ? . 2_656
O(7) O(2) 3.506(17) ? . .
O(7) O(3) 3.50(2) ? . .
O(7) O(10) 2.979(16) ? . .
O(7) O(11) 3.563(13) ? . .
O(7) N(9) 3.500(13) ? . .
O(7) C(7) 3.586(12) ? . 2_566
O(7) C(13) 3.451(13) ? . 2_566
O(8) Cl(1) 2.247(16) ? . .
O(8) O(2) 2.31(2) ? . .
O(8) O(3) 1.90(2) ? . .
O(8) O(4) 2.50(2) ? . .
O(8) N(6) 3.260(17) ? . 2_656
O(8) N(7) 3.367(16) ? . 2_656
O(8) N(9) 3.54(2) ? . .
O(8) C(21) 3.476(17) ? . 2_656
O(9) O(3) 2.364(19) ? . .
O(9) C(3) 3.451(17) ? . 1_554
O(9) C(4) 3.586(16) ? . 1_554
O(9) C(7) 3.512(14) ? . 2_566
O(9) C(13) 3.473(15) ? . 2_566
O(9) C(25) 3.592(16) ? . 2_556
O(10) O(1) 3.288(8) ? . 2_666
O(10) O(7) 2.979(16) ? . .
O(10) N(8) 2.909(10) ? . 2_666
O(10) N(9) 2.843(8) ? . .
O(10) C(15) 3.515(9) ? . 2_566
O(10) C(16) 3.293(11) ? . 1_655
O(10) C(23) 3.499(10) ? . 2_666
O(11) Cl(2) 3.230(6) ? . .
O(11) O(6) 2.329(13) ? . .
O(11) O(7) 3.563(13) ? . .
N(2) C(2) 3.526(9) ? . 2_557
N(6) O(4) 3.379(16) ? . .
N(6) O(5) 3.176(6) ? . 2_556
N(6) O(6) 3.314(15) ? . 2_656
N(6) O(8) 3.260(17) ? . 2_656
N(6) N(9) 2.906(9) ? . 2_656
N(7) O(2) 2.999(14) ? . .
N(7) O(4) 3.289(19) ? . .
N(7) O(4) 3.050(16) ? . 2_656
N(7) O(8) 3.367(16) ? . 2_656
N(7) N(7) 2.839(9) ? . 2_656
N(8) O(2) 3.571(18) ? . .
N(8) O(10) 2.909(10) ? . 2_666
N(8) C(15) 3.573(8) ? . 2_566
N(8) C(16) 3.405(9) ? . 2_566
N(9) O(2) 3.506(17) ? . .
N(9) O(4) 3.133(15) ? . 2_656
N(9) O(7) 3.500(13) ? . .
N(9) O(8) 3.54(2) ? . .
N(9) O(10) 2.843(8) ? . .
N(9) N(6) 2.906(9) ? . 2_656
N(9) C(17) 3.435(11) ? . 1_655
C(2) N(2) 3.526(9) ? . 2_557
C(2) C(11) 3.591(10) ? . 2_557
C(2) C(12) 3.465(10) ? . 2_557
C(3) O(6) 3.591(19) ? . 1_556
C(3) O(9) 3.451(17) ? . 1_556
C(4) O(9) 3.586(16) ? . 1_556
C(6) C(26) 3.585(10) ? . 1_565
C(7) O(7) 3.586(12) ? . 2_566
C(7) O(9) 3.512(14) ? . 2_566
C(10) O(1) 3.319(9) ? . 1_455
C(10) C(23) 3.452(11) ? . 1_455
C(11) O(6) 3.467(17) ? . 2_556
C(11) C(2) 3.591(10) ? . 2_557
C(12) O(3) 3.41(2) ? . 2_556
C(12) O(4) 3.60(2) ? . 2_556
C(12) C(2) 3.465(10) ? . 2_557
C(13) O(7) 3.451(13) ? . 2_566
C(13) O(9) 3.473(15) ? . 2_566
C(14) C(16) 3.535(10) ? . 2_566
C(15) O(2) 3.278(18) ? . 2_566
C(15) O(10) 3.515(9) ? . 2_566
C(15) N(8) 3.573(8) ? . 2_566
C(15) C(16) 3.562(10) ? . 2_566
C(16) O(10) 3.293(11) ? . 1_455
C(16) N(8) 3.405(9) ? . 2_566
C(16) C(14) 3.535(10) ? . 2_566
C(16) C(15) 3.562(10) ? . 2_566
C(17) O(2) 3.424(15) ? . .
C(17) O(4) 3.503(18) ? . 2_556
C(17) O(5) 3.177(9) ? . .
C(17) N(9) 3.435(11) ? . 1_455
C(18) O(2) 3.333(16) ? . .
C(18) O(4) 3.33(2) ? . 2_556
C(18) O(5) 3.328(8) ? . .
C(19) O(3) 3.33(2) ? . 2_556
C(19) O(5) 3.467(7) ? . 2_556
C(20) O(3) 3.555(19) ? . 2_556
C(20) O(5) 3.062(7) ? . 2_556
C(20) O(6) 3.264(16) ? . 2_656
C(21) O(2) 3.272(14) ? . .
C(21) O(4) 3.469(19) ? . .
C(21) O(8) 3.476(17) ? . 2_656
C(22) O(2) 3.080(17) ? . .
C(22) O(4) 3.232(15) ? . 2_656
C(23) O(10) 3.499(10) ? . 2_666
C(23) C(10) 3.452(11) ? . 1_655
C(24) O(2) 3.585(15) ? . .
C(25) O(3) 3.10(2) ? . 2_556
C(25) O(9) 3.592(16) ? . 2_556
C(26) O(3) 3.454(18) ? . 2_556
C(26) O(5) 3.426(7) ? . 2_556
C(26) C(6) 3.585(10) ? . 1_545
Cl(1) H(12) 3.231 ? . 2_556
Cl(1) H(17) 3.392 ? . .
Cl(1) H(18) 3.531 ? . .
Cl(1) H(18) 3.249 ? . 2_556
Cl(1) H(24) 3.260 ? . 2_556
Cl(2) H(3) 3.301 ? . 1_554
Cl(2) H(8) 3.238 ? . 2_566
Cl(2) H(11) 3.316 ? . 2_556
Cl(2) H(14) 2.991 ? . 2_566
O(1) H(10) 2.567 ? . 1_655
O(1) H(16) 2.907 ? . 2_566
O(2) H(13) 3.594 ? . 2_566
O(2) H(14) 3.159 ? . 2_566
O(2) H(15) 2.397 ? . 2_566
O(2) H(17) 3.198 ? . .
O(2) H(18) 3.060 ? . .
O(3) H(11) 3.498 ? . 2_556
O(3) H(12) 2.539 ? . 2_556
O(3) H(14) 3.129 ? . 2_566
O(3) H(19) 3.119 ? . 2_556
O(3) H(21) 2.532 ? . 2_556
O(3) H(24) 2.802 ? . 2_556
O(4) H(11) 3.386 ? . 2_556
O(4) H(12) 3.043 ? . 2_556
O(4) H(17) 3.198 ? . 2_556
O(4) H(18) 2.822 ? . 2_556
O(4) H(26) 2.886 ? . 2_656
O(5) H(17) 2.497 ? . .
O(5) H(18) 2.799 ? . .
O(5) H(18) 2.839 ? . 2_556
O(5) H(24) 2.847 ? . 2_556
O(6) H(3) 2.655 ? . 1_554
O(6) H(11) 2.678 ? . 2_556
O(6) H(23) 3.515 ? . 2_656
O(7) H(8) 2.760 ? . 2_566
O(7) H(9) 3.195 ? . 2_566
O(7) H(14) 2.545 ? . 2_566
O(7) H(15) 3.270 ? . 2_566
O(7) H(23) 2.847 ? . 2_656
O(7) H(25) 3.287 ? . .
O(7) H(26) 3.341 ? . .
O(8) H(11) 3.043 ? . 2_556
O(8) H(12) 3.473 ? . 2_556
O(8) H(14) 3.269 ? . 2_566
O(8) H(26) 3.341 ? . .
O(9) H(3) 2.841 ? . 1_554
O(9) H(4) 3.105 ? . 1_554
O(9) H(5) 3.325 ? . 2_566
O(9) H(8) 2.634 ? . 2_566
O(9) H(14) 2.618 ? . 2_566
O(9) H(21) 2.754 ? . 2_556
O(10) H(15) 3.392 ? . 2_566
O(10) H(16) 2.496 ? . 1_655
O(10) H(23) 2.806 ? . 2_656
O(10) H(25) 1.962 ? . .
O(10) H(26) 3.055 ? . .
O(11) H(3) 3.417 ? . 1_554
O(11) H(7) 3.368 ? . 1_654
O(11) H(9) 3.584 ? . 1_654
O(11) H(20) 3.363 ? . 2_656
O(11) H(22) 3.190 ? . 2_656
N(1) H(10) 2.950 ? . 1_655
N(2) H(2) 3.007 ? . 2_557
N(6) H(17) 3.545 ? . 2_556
N(6) H(25) 3.434 ? . 2_656
N(6) H(26) 2.000 ? . 2_656
N(7) H(11) 3.518 ? . 1_655
N(7) H(26) 3.118 ? . 2_656
N(8) H(10) 3.417 ? . 1_655
N(8) H(11) 3.419 ? . 1_655
N(8) H(15) 3.039 ? . 2_566
N(8) H(16) 2.681 ? . 2_566
N(9) H(15) 3.355 ? . 2_566
N(9) H(17) 3.078 ? . 1_655
N(9) H(23) 3.269 ? . 2_656
C(1) H(10) 3.027 ? . 1_655
C(2) H(10) 3.267 ? . 1_655
C(2) H(19) 3.286 ? . 2_557
C(3) H(10) 3.444 ? . 1_655
C(3) H(19) 3.110 ? . 2_557
C(3) H(21) 3.595 ? . 2_557
C(4) H(9) 3.502 ? . 1_655
C(4) H(10) 3.384 ? . 1_655
C(5) H(10) 3.118 ? . 1_655
C(6) H(22) 3.099 ? . 1_565
C(6) H(24) 3.426 ? . 1_565
C(8) H(2) 2.980 ? . 2_557
C(9) H(2) 2.928 ? . 2_557
C(10) H(2) 2.905 ? . 2_557
C(11) H(2) 2.958 ? . 2_557
C(11) H(3) 3.131 ? . 2_557
C(12) H(2) 3.000 ? . 2_557
C(12) H(3) 3.299 ? . 2_557
C(13) H(24) 3.133 ? . 1_565
C(14) H(16) 3.501 ? . 2_566
C(16) H(13) 3.216 ? . 2_566
C(16) H(25) 3.243 ? . 1_455
C(17) H(13) 3.248 ? . 2_566
C(17) H(15) 3.524 ? . 2_566
C(17) H(24) 3.355 ? . 2_556
C(17) H(25) 3.263 ? . 1_455
C(17) H(26) 3.329 ? . 1_455
C(20) H(26) 2.918 ? . 2_656
C(21) H(11) 3.382 ? . 1_655
C(21) H(26) 2.947 ? . 2_656
C(22) H(11) 3.565 ? . 1_655
C(22) H(15) 3.233 ? . 2_566
C(23) H(10) 2.907 ? . 1_655
C(23) H(11) 3.321 ? . 1_655
C(23) H(15) 3.555 ? . 2_566
C(23) H(16) 3.021 ? . 2_566
C(24) H(10) 3.545 ? . 1_655
C(24) H(11) 3.348 ? . 1_655
C(26) H(5) 3.430 ? . 1_545
C(26) H(6) 2.857 ? . 1_545
C(26) H(13) 3.061 ? . 1_545
C(26) H(17) 3.158 ? . 2_556
C(26) H(26) 3.091 ? . 2_656
H(1) H(7) 3.558 ? . 2_557
H(1) H(10) 3.467 ? . 1_655
H(2) N(2) 3.007 ? . 2_557
H(2) C(8) 2.980 ? . 2_557
H(2) C(9) 2.928 ? . 2_557
H(2) C(10) 2.905 ? . 2_557
H(2) C(11) 2.958 ? . 2_557
H(2) C(12) 3.000 ? . 2_557
H(2) H(2) 3.383 ? . 2_657
H(2) H(9) 3.456 ? . 2_557
H(2) H(10) 3.413 ? . 2_557
H(2) H(11) 3.501 ? . 2_557
H(2) H(12) 3.571 ? . 2_557
H(2) H(19) 3.477 ? . 2_557
H(3) Cl(2) 3.301 ? . 1_556
H(3) O(6) 2.655 ? . 1_556
H(3) O(9) 2.841 ? . 1_556
H(3) O(11) 3.417 ? . 1_556
H(3) C(11) 3.131 ? . 2_557
H(3) C(12) 3.299 ? . 2_557
H(3) H(11) 3.048 ? . 2_557
H(3) H(12) 3.335 ? . 2_557
H(3) H(19) 3.177 ? . 2_557
H(3) H(21) 3.544 ? . 2_557
H(4) O(9) 3.105 ? . 1_556
H(4) H(9) 3.564 ? . 1_655
H(5) O(9) 3.325 ? . 2_566
H(5) C(26) 3.430 ? . 1_565
H(5) H(21) 3.420 ? . 1_565
H(5) H(22) 2.752 ? . 1_565
H(5) H(24) 3.340 ? . 1_565
H(6) C(26) 2.857 ? . 1_565
H(6) H(10) 3.461 ? . 1_655
H(6) H(22) 2.538 ? . 1_565
H(6) H(23) 2.782 ? . 1_565
H(6) H(24) 2.767 ? . 1_565
H(7) O(11) 3.368 ? . 1_456
H(7) H(1) 3.558 ? . 2_557
H(7) H(20) 3.235 ? . 2_557
H(8) Cl(2) 3.238 ? . 2_566
H(8) O(7) 2.760 ? . 2_566
H(8) O(9) 2.634 ? . 2_566
H(9) O(7) 3.195 ? . 2_566
H(9) O(11) 3.584 ? . 1_456
H(9) C(4) 3.502 ? . 1_455
H(9) H(2) 3.456 ? . 2_557
H(9) H(4) 3.564 ? . 1_455
H(10) O(1) 2.567 ? . 1_455
H(10) N(1) 2.950 ? . 1_455
H(10) N(8) 3.417 ? . 1_455
H(10) C(1) 3.027 ? . 1_455
H(10) C(2) 3.267 ? . 1_455
H(10) C(3) 3.444 ? . 1_455
H(10) C(4) 3.384 ? . 1_455
H(10) C(5) 3.118 ? . 1_455
H(10) C(23) 2.907 ? . 1_455
H(10) C(24) 3.545 ? . 1_455
H(10) H(1) 3.467 ? . 1_455
H(10) H(2) 3.413 ? . 2_557
H(10) H(6) 3.461 ? . 1_455
H(11) Cl(2) 3.316 ? . 2_556
H(11) O(3) 3.498 ? . 2_556
H(11) O(4) 3.386 ? . 2_556
H(11) O(6) 2.678 ? . 2_556
H(11) O(8) 3.043 ? . 2_556
H(11) N(7) 3.518 ? . 1_455
H(11) N(8) 3.419 ? . 1_455
H(11) C(21) 3.382 ? . 1_455
H(11) C(22) 3.565 ? . 1_455
H(11) C(23) 3.321 ? . 1_455
H(11) C(24) 3.348 ? . 1_455
H(11) H(2) 3.501 ? . 2_557
H(11) H(3) 3.048 ? . 2_557
H(12) Cl(1) 3.231 ? . 2_556
H(12) O(3) 2.539 ? . 2_556
H(12) O(4) 3.043 ? . 2_556
H(12) O(8) 3.473 ? . 2_556
H(12) H(2) 3.571 ? . 2_557
H(12) H(3) 3.335 ? . 2_557
H(13) O(2) 3.594 ? . 2_566
H(13) C(16) 3.216 ? . 2_566
H(13) C(17) 3.248 ? . 2_566
H(13) C(26) 3.061 ? . 1_565
H(13) H(16) 2.901 ? . 2_566
H(13) H(17) 2.936 ? . 2_566
H(13) H(22) 3.242 ? . 1_565
H(13) H(23) 3.217 ? . 1_565
H(13) H(24) 2.311 ? . 1_565
H(14) Cl(2) 2.991 ? . 2_566
H(14) O(2) 3.159 ? . 2_566
H(14) O(3) 3.129 ? . 2_566
H(14) O(7) 2.545 ? . 2_566
H(14) O(8) 3.269 ? . 2_566
H(14) O(9) 2.618 ? . 2_566
H(14) H(24) 3.154 ? . 1_565
H(15) O(2) 2.397 ? . 2_566
H(15) O(7) 3.270 ? . 2_566
H(15) O(10) 3.392 ? . 2_566
H(15) N(8) 3.039 ? . 2_566
H(15) N(9) 3.355 ? . 2_566
H(15) C(17) 3.524 ? . 2_566
H(15) C(22) 3.233 ? . 2_566
H(15) C(23) 3.555 ? . 2_566
H(15) H(25) 3.062 ? . 2_566
H(16) O(1) 2.907 ? . 2_566
H(16) O(10) 2.496 ? . 1_455
H(16) N(8) 2.681 ? . 2_566
H(16) C(14) 3.501 ? . 2_566
H(16) C(23) 3.021 ? . 2_566
H(16) H(13) 2.901 ? . 2_566
H(16) H(25) 2.935 ? . 1_455
H(16) H(25) 3.533 ? . 2_566
H(17) Cl(1) 3.392 ? . .
H(17) O(2) 3.198 ? . .
H(17) O(4) 3.198 ? . 2_556
H(17) O(5) 2.497 ? . .
H(17) N(6) 3.545 ? . 2_556
H(17) N(9) 3.078 ? . 1_455
H(17) C(26) 3.158 ? . 2_556
H(17) H(13) 2.936 ? . 2_566
H(17) H(23) 3.122 ? . 2_556
H(17) H(24) 2.499 ? . 2_556
H(17) H(25) 3.008 ? . 1_455
H(17) H(26) 2.735 ? . 1_455
H(18) Cl(1) 3.531 ? . .
H(18) Cl(1) 3.249 ? . 2_556
H(18) O(2) 3.060 ? . .
H(18) O(4) 2.822 ? . 2_556
H(18) O(5) 2.799 ? . .
H(18) O(5) 2.839 ? . 2_556
H(19) O(3) 3.119 ? . 2_556
H(19) C(2) 3.286 ? . 2_557
H(19) C(3) 3.110 ? . 2_557
H(19) H(2) 3.477 ? . 2_557
H(19) H(3) 3.177 ? . 2_557
H(20) O(11) 3.363 ? . 2_656
H(20) H(7) 3.235 ? . 2_557
H(21) O(3) 2.532 ? . 2_556
H(21) O(9) 2.754 ? . 2_556
H(21) C(3) 3.595 ? . 2_557
H(21) H(3) 3.544 ? . 2_557
H(21) H(5) 3.420 ? . 1_545
H(22) O(11) 3.190 ? . 2_656
H(22) C(6) 3.099 ? . 1_545
H(22) H(5) 2.752 ? . 1_545
H(22) H(6) 2.538 ? . 1_545
H(22) H(13) 3.242 ? . 1_545
H(23) O(6) 3.515 ? . 2_656
H(23) O(7) 2.847 ? . 2_656
H(23) O(10) 2.806 ? . 2_656
H(23) N(9) 3.269 ? . 2_656
H(23) H(6) 2.782 ? . 1_545
H(23) H(13) 3.217 ? . 1_545
H(23) H(17) 3.122 ? . 2_556
H(23) H(25) 3.068 ? . 2_656
H(23) H(26) 2.619 ? . 2_656
H(24) Cl(1) 3.260 ? . 2_556
H(24) O(3) 2.802 ? . 2_556
H(24) O(5) 2.847 ? . 2_556
H(24) C(6) 3.426 ? . 1_545
H(24) C(13) 3.133 ? . 1_545
H(24) C(17) 3.355 ? . 2_556
H(24) H(5) 3.340 ? . 1_545
H(24) H(6) 2.767 ? . 1_545
H(24) H(13) 2.311 ? . 1_545
H(24) H(14) 3.154 ? . 1_545
H(24) H(17) 2.499 ? . 2_556
H(24) H(26) 3.279 ? . 2_656
H(25) O(7) 3.287 ? . .
H(25) O(10) 1.962 ? . .
H(25) N(6) 3.434 ? . 2_656
H(25) C(16) 3.243 ? . 1_655
H(25) C(17) 3.263 ? . 1_655
H(25) H(15) 3.062 ? . 2_566
H(25) H(16) 2.935 ? . 1_655
H(25) H(16) 3.533 ? . 2_566
H(25) H(17) 3.008 ? . 1_655
H(25) H(23) 3.068 ? . 2_656
H(26) O(4) 2.886 ? . 2_656
H(26) O(7) 3.341 ? . .
H(26) O(8) 3.341 ? . .
H(26) O(10) 3.055 ? . .
H(26) N(6) 2.000 ? . 2_656
H(26) N(7) 3.118 ? . 2_656
H(26) C(17) 3.329 ? . 1_655
H(26) C(20) 2.918 ? . 2_656
H(26) C(21) 2.947 ? . 2_656
H(26) C(26) 3.091 ? . 2_656
H(26) H(17) 2.735 ? . 1_655
H(26) H(23) 2.619 ? . 2_656
H(26) H(24) 3.279 ? . 2_656

loop_
_geom_torsion_atom_site_label_1
_geom_torsion_atom_site_label_2
_geom_torsion_atom_site_label_3
_geom_torsion_atom_site_label_4
_geom_torsion
_geom_torsion_publ_flag
_geom_torsion_site_symmetry_1
_geom_torsion_site_symmetry_2
_geom_torsion_site_symmetry_3
_geom_torsion_site_symmetry_4
O(1) Ru(1) N(1) C(1) -98.9(6) ? . . . .
O(1) Ru(1) N(1) C(5) 70.5(4) ? . . . .
N(1) Ru(1) O(1) C(23) 119.0(4) ? . . . .
O(1) Ru(1) N(2) C(8) -62.8(12) ? . . . .
O(1) Ru(1) N(2) C(12) 95.7(11) ? . . . .
N(2) Ru(1) O(1) C(23) -100.8(10) ? . . . .
O(1) Ru(1) N(3) C(14) -84.7(4) ? . . . .
O(1) Ru(1) N(3) C(18) 98.9(5) ? . . . .
N(3) Ru(1) O(1) C(23) -74.8(4) ? . . . .
O(1) Ru(1) N(4) C(6) -53.6(4) ? . . . .
O(1) Ru(1) N(4) C(7) -170.6(4) ? . . . .
O(1) Ru(1) N(4) C(13) 66.1(4) ? . . . .
N(4) Ru(1) O(1) C(23) -159.1(4) ? . . . .
O(1) Ru(1) N(5) C(19) 163.3(7) ? . . . .
O(1) Ru(1) N(5) C(24) -18.4(4) ? . . . .
N(5) Ru(1) O(1) C(23) 21.8(4) ? . . . .
N(1) Ru(1) N(2) C(8) 76.0(4) ? . . . .
N(1) Ru(1) N(2) C(12) -125.4(5) ? . . . .
N(2) Ru(1) N(1) C(1) 90.4(6) ? . . . .
N(2) Ru(1) N(1) C(5) -100.3(4) ? . . . .
N(1) Ru(1) N(3) C(14) -19.3(11) ? . . . .
N(1) Ru(1) N(3) C(18) 164.2(7) ? . . . .
N(3) Ru(1) N(1) C(1) -164.1(7) ? . . . .
N(3) Ru(1) N(1) C(5) 5.2(11) ? . . . .
N(1) Ru(1) N(4) C(6) 33.3(4) ? . . . .
N(1) Ru(1) N(4) C(7) -83.7(4) ? . . . .
N(1) Ru(1) N(4) C(13) 153.0(4) ? . . . .
N(4) Ru(1) N(1) C(1) 169.4(6) ? . . . .
N(4) Ru(1) N(1) C(5) -21.3(4) ? . . . .
N(1) Ru(1) N(5) C(19) 77.3(7) ? . . . .
N(1) Ru(1) N(5) C(24) -104.4(4) ? . . . .
N(5) Ru(1) N(1) C(1) -18.7(6) ? . . . .
N(5) Ru(1) N(1) C(5) 150.6(4) ? . . . .
N(2) Ru(1) N(3) C(14) 89.1(4) ? . . . .
N(2) Ru(1) N(3) C(18) -87.3(6) ? . . . .
N(3) Ru(1) N(2) C(8) -89.2(4) ? . . . .
N(3) Ru(1) N(2) C(12) 69.3(5) ? . . . .
N(2) Ru(1) N(4) C(6) 138.6(4) ? . . . .
N(2) Ru(1) N(4) C(7) 21.6(4) ? . . . .
N(2) Ru(1) N(4) C(13) -101.8(4) ? . . . .
N(4) Ru(1) N(2) C(8) -3.5(4) ? . . . .
N(4) Ru(1) N(2) C(12) 155.1(5) ? . . . .
N(2) Ru(1) N(5) C(19) -29.2(7) ? . . . .
N(2) Ru(1) N(5) C(24) 149.2(4) ? . . . .
N(5) Ru(1) N(2) C(8) 177.3(4) ? . . . .
N(5) Ru(1) N(2) C(12) -24.1(5) ? . . . .
N(3) Ru(1) N(4) C(6) -140.0(4) ? . . . .
N(3) Ru(1) N(4) C(7) 103.1(4) ? . . . .
N(3) Ru(1) N(4) C(13) -20.3(4) ? . . . .
N(4) Ru(1) N(3) C(14) 7.0(4) ? . . . .
N(4) Ru(1) N(3) C(18) -169.4(6) ? . . . .
N(3) Ru(1) N(5) C(19) -111.3(7) ? . . . .
N(3) Ru(1) N(5) C(24) 67.0(4) ? . . . .
N(5) Ru(1) N(3) C(14) -164.8(4) ? . . . .
N(5) Ru(1) N(3) C(18) 18.8(6) ? . . . .
N(4) Ru(1) N(5) C(19) 156.4(13) ? . . . .
N(4) Ru(1) N(5) C(24) -25.3(17) ? . . . .
N(5) Ru(1) N(4) C(6) -46.9(17) ? . . . .
N(5) Ru(1) N(4) C(7) -163.8(14) ? . . . .
N(5) Ru(1) N(4) C(13) 72.8(17) ? . . . .
Ru(1) O(1) C(23) N(8) 163.3(5) ? . . . .
Ru(1) O(1) C(23) C(24) -20.9(6) ? . . . .
Ru(1) N(1) C(1) C(2) 166.9(5) ? . . . .
Ru(1) N(1) C(5) C(4) -171.1(5) ? . . . .
Ru(1) N(1) C(5) C(6) 3.7(7) ? . . . .
C(1) N(1) C(5) C(4) -0.3(8) ? . . . .
C(1) N(1) C(5) C(6) 174.5(6) ? . . . .
C(5) N(1) C(1) C(2) -1.8(10) ? . . . .
Ru(1) N(2) C(8) C(7) -16.8(7) ? . . . .
Ru(1) N(2) C(8) C(9) 163.1(5) ? . . . .
Ru(1) N(2) C(12) C(11) -160.7(5) ? . . . .
C(8) N(2) C(12) C(11) -3.0(9) ? . . . .
C(12) N(2) C(8) C(7) -176.9(5) ? . . . .
C(12) N(2) C(8) C(9) 3.0(9) ? . . . .
Ru(1) N(3) C(14) C(13) 8.8(7) ? . . . .
Ru(1) N(3) C(14) C(15) -175.7(5) ? . . . .
Ru(1) N(3) C(18) C(17) 177.5(5) ? . . . .
C(14) N(3) C(18) C(17) 1.3(10) ? . . . .
C(18) N(3) C(14) C(13) -174.4(6) ? . . . .
C(18) N(3) C(14) C(15) 1.1(9) ? . . . .
Ru(1) N(4) C(6) C(5) -40.0(6) ? . . . .
Ru(1) N(4) C(7) C(8) -35.8(6) ? . . . .
Ru(1) N(4) C(13) C(14) 29.9(6) ? . . . .
C(6) N(4) C(7) C(8) -150.6(5) ? . . . .
C(7) N(4) C(6) C(5) 76.8(7) ? . . . .
C(6) N(4) C(13) C(14) 145.5(6) ? . . . .
C(13) N(4) C(6) C(5) -156.4(6) ? . . . .
C(7) N(4) C(13) C(14) -90.3(7) ? . . . .
C(13) N(4) C(7) C(8) 83.5(7) ? . . . .
Ru(1) N(5) C(19) C(20) 172.1(5) ? . . . .
Ru(1) N(5) C(19) C(25) -9.9(11) ? . . . .
Ru(1) N(5) C(24) C(21) -171.0(5) ? . . . .
Ru(1) N(5) C(24) C(23) 13.8(7) ? . . . .
C(19) N(5) C(24) C(21) 7.8(10) ? . . . .
C(19) N(5) C(24) C(23) -167.5(6) ? . . . .
C(24) N(5) C(19) C(20) -6.1(9) ? . . . .
C(24) N(5) C(19) C(25) 171.9(6) ? . . . .
C(20) N(6) C(21) N(7) 176.2(6) ? . . . .
C(20) N(6) C(21) C(24) -2.9(10) ? . . . .
C(21) N(6) C(20) C(19) 4.3(10) ? . . . .
C(21) N(6) C(20) C(26) -178.9(6) ? . . . .
C(21) N(7) C(22) N(8) 7.3(10) ? . . . .
C(21) N(7) C(22) N(9) -174.2(6) ? . . . .
C(22) N(7) C(21) N(6) -177.9(6) ? . . . .
C(22) N(7) C(21) C(24) 1.2(9) ? . . . .
C(22) N(8) C(23) O(1) 178.2(6) ? . . . .
C(22) N(8) C(23) C(24) 2.4(9) ? . . . .
C(23) N(8) C(22) N(7) -9.1(10) ? . . . .
C(23) N(8) C(22) N(9) 172.3(6) ? . . . .
N(1) C(1) C(2) C(3) 2.3(11) ? . . . .
C(1) C(2) C(3) C(4) -0.8(11) ? . . . .
C(2) C(3) C(4) C(5) -1.1(11) ? . . . .
C(3) C(4) C(5) N(1) 1.7(11) ? . . . .
C(3) C(4) C(5) C(6) -172.7(7) ? . . . .
N(1) C(5) C(6) N(4) 24.8(8) ? . . . .
C(4) C(5) C(6) N(4) -160.5(6) ? . . . .
N(4) C(7) C(8) N(2) 35.1(7) ? . . . .
N(4) C(7) C(8) C(9) -144.8(6) ? . . . .
N(2) C(8) C(9) C(10) -1.0(10) ? . . . .
C(7) C(8) C(9) C(10) 178.9(6) ? . . . .
C(8) C(9) C(10) C(11) -1.1(10) ? . . . .
C(9) C(10) C(11) C(12) 1.1(10) ? . . . .
C(10) C(11) C(12) N(2) 0.9(10) ? . . . .
N(4) C(13) C(14) N(3) -26.7(8) ? . . . .
N(4) C(13) C(14) C(15) 157.8(6) ? . . . .
N(3) C(14) C(15) C(16) -1.5(10) ? . . . .
C(13) C(14) C(15) C(16) 173.7(6) ? . . . .
C(14) C(15) C(16) C(17) -0.4(8) ? . . . .
C(15) C(16) C(17) C(18) 2.6(11) ? . . . .
C(16) C(17) C(18) N(3) -3.1(11) ? . . . .
N(5) C(19) C(20) N(6) 0.4(8) ? . . . .
N(5) C(19) C(20) C(26) -176.4(6) ? . . . .
C(25) C(19) C(20) N(6) -177.7(7) ? . . . .
C(25) C(19) C(20) C(26) 5.5(10) ? . . . .
N(6) C(21) C(24) N(5) -3.3(10) ? . . . .
N(6) C(21) C(24) C(23) 171.9(6) ? . . . .
N(7) C(21) C(24) N(5) 177.6(6) ? . . . .
N(7) C(21) C(24) C(23) -7.2(10) ? . . . .
O(1) C(23) C(24) N(5) 4.9(9) ? . . . .
O(1) C(23) C(24) C(21) -170.5(6) ? . . . .
N(8) C(23) C(24) N(5) -179.1(5) ? . . . .
N(8) C(23) C(24) C(21) 5.4(9) ? . . . .
